data_7228337
loop_
_publ_author_name
'Guo, Yong'
'Yang, Ruige'
'Xu, Hui'

_publ_section_title
;
 Semisynthesis of esters and oxime esters/sulfonates from furyl-ring-based
 acetylation derivatives of fraxinellone as insecticidal agents
;
_journal_issue 45
_journal_name_full 'RSC Adv.'
_journal_page_first 28009
_journal_paper_doi 10.1039/C7RA03588H
_journal_volume 7
_journal_year 2017
_chemical_absolute_configuration unk
_chemical_formula_moiety 'C16 H19 N O4'
_chemical_formula_sum 'C16 H19 N O4'
_chemical_formula_weight 289.32
_chemical_name_systematic
;
 ? 
;
_space_group_crystal_system monoclinic
_space_group_IT_number 4
_space_group_name_Hall 'P 2yb'
_space_group_name_H-M_alt 'P 1 21 1'
_symmetry_space_group_name_Hall 'P 2yb'
_symmetry_space_group_name_H-M 'P 1 21 1'
_atom_sites_solution_hydrogens geom
_atom_sites_solution_primary direct
_atom_sites_solution_secondary difmap
_audit_creation_date 2013-12-13
_audit_creation_method
;
Olex2 1.2
(compiled 2013.09.17 svn.r2790 for OlexSys, GUI svn.r4601)
;
_audit_update_record
;
2016-12-29 deposited with the CCDC.
2017-05-23 downloaded from the CCDC.
;
_cell_angle_alpha 90.00
_cell_angle_beta 104.88(4)
_cell_angle_gamma 90.00
_cell_formula_units_Z 2
_cell_length_a 9.316(3)
_cell_length_b 8.996(2)
_cell_length_c 9.458(4)
_cell_measurement_reflns_used 1112
_cell_measurement_temperature 293(2)
_cell_measurement_theta_max 25.0720
_cell_measurement_theta_min 4.1660
_cell_volume 766.1(5)
_computing_cell_refinement
;
CrysAlisPro, Agilent Technologies,
Version 1.171.36.28 (release 01-02-2013 CrysAlis171 .NET)
(compiled Feb  1 2013,16:14:44)
;
_computing_data_collection
;
CrysAlisPro, Agilent Technologies,
Version 1.171.36.28 (release 01-02-2013 CrysAlis171 .NET)
(compiled Feb  1 2013,16:14:44)
;
_computing_data_reduction
;
CrysAlisPro, Agilent Technologies,
Version 1.171.36.28 (release 01-02-2013 CrysAlis171 .NET)
(compiled Feb  1 2013,16:14:44)
;
_computing_molecular_graphics
;
O. V. Dolomanov, L. J. Bourhis, R. J. Gildea, J. A. K. Howard and H. Puschmann,
OLEX2: a complete structure solution, refinement and analysis program.
J. Appl. Cryst. (2009). 42, 339-341.
;
_computing_publication_material
;
O. V. Dolomanov, L. J. Bourhis, R. J. Gildea, J. A. K. Howard and H. Puschmann,
OLEX2: a complete structure solution, refinement and analysis program.
J. Appl. Cryst. (2009). 42, 339-341.
;
_computing_structure_refinement
;
SHELX, G.M. Sheldrick, Acta Cryst.
(2008). A64, 112-122
;
_computing_structure_solution
;
SHELX, G.M. Sheldrick, Acta Cryst.
(2008). A64, 112-122
;
_diffrn_ambient_temperature 293(2)
_diffrn_detector_area_resol_mean 16.0733
_diffrn_measured_fraction_theta_full 0.9952
_diffrn_measured_fraction_theta_max 0.6763
_diffrn_measurement_device_type 'SuperNova, Dual, Cu at zero, Eos'
_diffrn_measurement_method '\w scans'
_diffrn_orient_matrix_UB_11 -0.0715366000
_diffrn_orient_matrix_UB_12 0.0023304000
_diffrn_orient_matrix_UB_13 0.0133761000
_diffrn_orient_matrix_UB_21 0.0325345000
_diffrn_orient_matrix_UB_22 0.0101553000
_diffrn_orient_matrix_UB_23 0.0751203000
_diffrn_orient_matrix_UB_31 -0.0022433000
_diffrn_orient_matrix_UB_32 0.0783551000
_diffrn_orient_matrix_UB_33 -0.0100084000
_diffrn_radiation_monochromator mirror
_diffrn_radiation_type 'Mo K\a'
_diffrn_radiation_wavelength 0.7107
_diffrn_reflns_av_R_equivalents 0.0237
_diffrn_reflns_av_unetI/netI 0.0393
_diffrn_reflns_limit_h_max 10
_diffrn_reflns_limit_h_min -11
_diffrn_reflns_limit_k_max 10
_diffrn_reflns_limit_k_min -11
_diffrn_reflns_limit_l_max 11
_diffrn_reflns_limit_l_min -8
_diffrn_reflns_number 2953
_diffrn_reflns_theta_full 25.50
_diffrn_reflns_theta_max 25.99
_diffrn_reflns_theta_min 3.17
_diffrn_source 'SuperNova (Mo) X-ray Source'
_exptl_absorpt_coefficient_mu 0.090
_exptl_absorpt_correction_T_max 1.00000
_exptl_absorpt_correction_T_min 0.36413
_exptl_absorpt_correction_type multi-scan
_exptl_absorpt_process_details
;
CrysAlisPro, Agilent Technologies,
Version 1.171.36.28 (release 01-02-2013 CrysAlis171 .NET)
(compiled Feb  1 2013,16:14:44)
Empirical absorption correction using spherical harmonics,
 implemented in SCALE3 ABSPACK scaling algorithm.
;
_exptl_crystal_colour 'clear light colourless'
_exptl_crystal_density_diffrn 1.254
_exptl_crystal_density_method 'not measured'
_exptl_crystal_description block
_exptl_crystal_F_000 308
_exptl_crystal_size_max 0.3200
_exptl_crystal_size_mid 0.2200
_exptl_crystal_size_min 0.2100
_refine_diff_density_max 0.123
_refine_diff_density_min -0.183
_refine_diff_density_rms 0.032
_refine_ls_abs_structure_details 'Flack H D (1983), Acta Cryst. A39, 876-881'
_refine_ls_abs_structure_Flack 0.3(18)
_refine_ls_extinction_method none
_refine_ls_goodness_of_fit_ref 1.080
_refine_ls_hydrogen_treatment mixed
_refine_ls_matrix_type full
_refine_ls_number_parameters 194
_refine_ls_number_reflns 2402
_refine_ls_number_restraints 1
_refine_ls_restrained_S_all 1.080
_refine_ls_R_factor_all 0.0566
_refine_ls_R_factor_gt 0.0462
_refine_ls_shift/su_max 0.006
_refine_ls_shift/su_mean 0.001
_refine_ls_structure_factor_coef Fsqd
_refine_ls_weighting_details 'calc w=1/[\s^2^(Fo^2^)+(0.0591P)^2^+0.0538P] where P=(Fo^2^+2Fc^2^)/3'
_refine_ls_weighting_scheme calc
_refine_ls_wR_factor_gt 0.1182
_refine_ls_wR_factor_ref 0.1302
_reflns_number_gt 1980
_reflns_number_total 2402
_reflns_threshold_expression >2sigma(I)
_cod_data_source_file c7ra03588h2.cif
_cod_data_source_block gy_445
_cod_original_cell_volume 766.0(4)
_cod_database_code 7228337
_reflns_odcompleteness_completeness 99.52
_reflns_odcompleteness_iscentric 1
_reflns_odcompleteness_theta 26.32
_olex2_refinement_description
;
1. Fixed Uiso
 At 1.2 times of:
  All C(H) groups, All C(H,H) groups
 At 1.5 times of:
  All C(H,H,H) groups, All O(H) groups
2.a Ternary CH refined with riding coordinates:
 C7(H7)
2.b Secondary CH2 refined with riding coordinates:
 C4(H4A,H4B), C3(H3A,H3B), C5(H5A,H5B)
2.c Aromatic/amide H refined with riding coordinates:
 C11(H11), C10(H10)
2.d Idealised Me refined as rotating group:
 C13(H13A,H13B,H13C), C14(H14A,H14B,H14C), C16(H16A,H16B,H16C)
2.e Idealised tetrahedral OH refined as rotating group:
 O4(H4)
;

loop_
_space_group_symop_id
_space_group_symop_operation_xyz
1 'x, y, z'
2 '-x, y+1/2, -z'

loop_
_atom_site_label
_atom_site_type_symbol
_atom_site_fract_x
_atom_site_fract_y
_atom_site_fract_z
_atom_site_U_iso_or_equiv
_atom_site_adp_type
_atom_site_occupancy
_atom_site_symmetry_multiplicity
_atom_site_calc_flag
_atom_site_refinement_flags
O3 O -0.7477(2) -0.0894(3) -0.1387(3) 0.0699(6) Uani 1 1 d .
O2 O -1.1300(2) -0.2641(2) -0.4938(2) 0.0609(6) Uani 1 1 d .
O1 O -1.3541(2) -0.3108(3) -0.6344(2) 0.0698(6) Uani 1 1 d .
C8 C -1.2558(3) -0.3446(4) -0.5297(3) 0.0564(7) Uani 1 1 d .
C1 C -1.2454(3) -0.4676(4) -0.4268(3) 0.0555(7) Uani 1 1 d .
N1 N -0.7090(3) -0.4569(3) -0.2426(3) 0.0708(8) Uani 1 1 d .
C12 C -0.7925(3) -0.2258(4) -0.1997(3) 0.0591(8) Uani 1 1 d .
C2 C -1.3198(3) -0.5955(4) -0.4489(4) 0.0602(8) Uani 1 1 d .
C6 C -1.1198(3) -0.4307(3) -0.2969(3) 0.0551(7) Uani 1 1 d .
C7 C -1.0228(3) -0.3361(4) -0.3734(3) 0.0542(7) Uani 1 1 d .
H7 H -0.9589 -0.4020 -0.4130 0.065 Uiso 1 1 calc R
O4 O -0.6051(3) -0.5679(3) -0.1941(3) 0.0957(9) Uani 1 1 d .
H4 H -0.6275 -0.6414 -0.2465 0.144 Uiso 1 1 calc R
C15 C -0.6861(4) -0.3457(4) -0.1576(4) 0.0650(8) Uani 1 1 d .
C9 C -0.9312(3) -0.2147(4) -0.2883(3) 0.0572(7) Uani 1 1 d .
C11 C -0.8606(5) 0.0069(4) -0.1928(4) 0.0745(10) Uani 1 1 d .
H11 H -0.8595 0.1075 -0.1698 0.089 Uiso 1 1 calc R
C4 C -1.1638(4) -0.6814(4) -0.2037(5) 0.0805(11) Uani 1 1 d .
H4A H -1.1163 -0.7720 -0.1594 0.097 Uiso 1 1 calc R
H4B H -1.2137 -0.6366 -0.1361 0.097 Uiso 1 1 calc R
C13 C -1.4467(4) -0.6259(5) -0.5780(4) 0.0831(11) Uani 1 1 d .
H13A H -1.4390 -0.5633 -0.6580 0.125 Uiso 1 1 calc R
H13B H -1.5384 -0.6058 -0.5532 0.125 Uiso 1 1 calc R
H13C H -1.4444 -0.7283 -0.6062 0.125 Uiso 1 1 calc R
C10 C -0.9729(4) -0.0635(4) -0.2833(4) 0.0709(9) Uani 1 1 d .
H10 H -1.0624 -0.0213 -0.3340 0.085 Uiso 1 1 calc R
C3 C -1.2763(4) -0.7191(4) -0.3431(4) 0.0769(10) Uani 1 1 d .
H3A H -1.2372 -0.7993 -0.3907 0.092 Uiso 1 1 calc R
H3B H -1.3649 -0.7560 -0.3188 0.092 Uiso 1 1 calc R
C14 C -1.1766(4) -0.3362(5) -0.1894(4) 0.0757(10) Uani 1 1 d .
H14A H -1.2487 -0.3915 -0.1546 0.113 Uiso 1 1 calc R
H14B H -1.2217 -0.2475 -0.2374 0.113 Uiso 1 1 calc R
H14C H -1.0951 -0.3098 -0.1083 0.113 Uiso 1 1 calc R
C5 C -1.0447(3) -0.5740(4) -0.2289(4) 0.0715(9) Uani 1 1 d .
H5A H -0.9738 -0.5521 -0.1366 0.086 Uiso 1 1 calc R
H5B H -0.9916 -0.6191 -0.2937 0.086 Uiso 1 1 calc R
C16 C -0.5614(5) -0.3303(7) -0.0263(6) 0.121(2) Uani 1 1 d .
H16A H -0.4812 -0.3935 -0.0352 0.181 Uiso 1 1 calc R
H16B H -0.5934 -0.3584 0.0587 0.181 Uiso 1 1 calc R
H16C H -0.5283 -0.2288 -0.0167 0.181 Uiso 1 1 calc R

loop_
_atom_site_aniso_label
_atom_site_aniso_U_11
_atom_site_aniso_U_22
_atom_site_aniso_U_33
_atom_site_aniso_U_23
_atom_site_aniso_U_13
_atom_site_aniso_U_12
O3 0.0696(14) 0.0567(13) 0.0817(15) -0.0147(12) 0.0166(11) -0.0052(12)
O2 0.0580(12) 0.0595(13) 0.0605(12) 0.0130(11) 0.0066(9) 0.0008(10)
O1 0.0626(13) 0.0675(15) 0.0722(13) 0.0154(12) 0.0045(11) 0.0094(11)
C8 0.0532(17) 0.0547(18) 0.0606(17) 0.0048(16) 0.0133(14) 0.0082(15)
C1 0.0434(14) 0.0610(19) 0.0623(17) 0.0099(15) 0.0137(12) 0.0089(14)
N1 0.0622(16) 0.0575(17) 0.0834(18) -0.0062(15) 0.0018(13) 0.0107(14)
C12 0.0596(18) 0.0529(18) 0.0650(18) -0.0062(16) 0.0164(14) -0.0027(15)
C2 0.0508(16) 0.059(2) 0.0747(19) 0.0033(17) 0.0226(14) 0.0040(16)
C6 0.0502(15) 0.0539(18) 0.0617(17) 0.0110(15) 0.0151(13) 0.0044(13)
C7 0.0502(15) 0.0523(17) 0.0579(16) 0.0108(15) 0.0097(12) 0.0089(14)
O4 0.0856(17) 0.079(2) 0.101(2) -0.0233(16) -0.0166(14) 0.0337(16)
C15 0.0564(18) 0.064(2) 0.0709(19) -0.0083(18) 0.0088(14) 0.0067(16)
C9 0.0590(17) 0.0497(18) 0.0633(17) 0.0024(15) 0.0165(14) 0.0024(15)
C11 0.096(3) 0.052(2) 0.077(2) -0.0033(18) 0.024(2) 0.007(2)
C4 0.077(2) 0.072(3) 0.090(3) 0.033(2) 0.017(2) -0.002(2)
C13 0.068(2) 0.087(3) 0.093(3) -0.004(2) 0.0176(19) -0.020(2)
C10 0.082(2) 0.054(2) 0.077(2) 0.0053(18) 0.0202(18) 0.0111(18)
C3 0.072(2) 0.063(2) 0.099(3) 0.012(2) 0.028(2) -0.0019(18)
C14 0.077(2) 0.088(3) 0.0650(19) 0.007(2) 0.0249(16) 0.004(2)
C5 0.0618(18) 0.070(2) 0.078(2) 0.0246(19) 0.0100(16) 0.0058(17)
C16 0.081(3) 0.124(4) 0.126(3) -0.065(3) -0.028(2) 0.035(3)

loop_
_atom_type_symbol
_atom_type_description
_atom_type_scat_dispersion_real
_atom_type_scat_dispersion_imag
_atom_type_scat_source
C C 0.0033 0.0016 'International Tables Vol C Tables 4.2.6.8 and 6.1.1.4'
H H 0.0000 0.0000 'International Tables Vol C Tables 4.2.6.8 and 6.1.1.4'
N N 0.0061 0.0033 'International Tables Vol C Tables 4.2.6.8 and 6.1.1.4'
O O 0.0106 0.0060 'International Tables Vol C Tables 4.2.6.8 and 6.1.1.4'

loop_
_geom_angle_atom_site_label_1
_geom_angle_atom_site_label_2
_geom_angle_atom_site_label_3
_geom_angle
C11 O3 C12 106.8(3)
C8 O2 C7 109.6(2)
O2 C8 C1 109.6(2)
O1 C8 O2 120.1(3)
O1 C8 C1 130.3(3)
C8 C1 C6 106.4(3)
C2 C1 C8 127.4(3)
C2 C1 C6 125.8(3)
C15 N1 O4 111.7(3)
O3 C12 C15 115.9(3)
C9 C12 O3 109.5(3)
C9 C12 C15 134.6(3)
C1 C2 C13 123.9(3)
C1 C2 C3 120.1(3)
C3 C2 C13 115.9(3)
C1 C6 C7 99.5(2)
C1 C6 C14 109.9(3)
C1 C6 C5 109.6(3)
C14 C6 C7 110.5(3)
C14 C6 C5 113.0(3)
C5 C6 C7 113.6(2)
O2 C7 C6 104.1(2)
O2 C7 H7 109.3
O2 C7 C9 106.2(3)
C6 C7 H7 109.3
C9 C7 C6 118.2(3)
C9 C7 H7 109.3
N1 O4 H4 109.5
N1 C15 C12 114.9(3)
N1 C15 C16 125.3(4)
C12 C15 C16 119.8(3)
C12 C9 C7 127.2(3)
C12 C9 C10 106.0(3)
C10 C9 C7 126.7(3)
O3 C11 H11 124.9
C10 C11 O3 110.1(3)
C10 C11 H11 124.9
H4A C4 H4B 107.9
C3 C4 H4A 109.2
C3 C4 H4B 109.2
C3 C4 C5 112.1(3)
C5 C4 H4A 109.2
C5 C4 H4B 109.2
C2 C13 H13A 109.5
C2 C13 H13B 109.5
C2 C13 H13C 109.5
H13A C13 H13B 109.5
H13A C13 H13C 109.5
H13B C13 H13C 109.5
C9 C10 H10 126.2
C11 C10 C9 107.5(3)
C11 C10 H10 126.2
C2 C3 C4 115.7(3)
C2 C3 H3A 108.4
C2 C3 H3B 108.4
C4 C3 H3A 108.4
C4 C3 H3B 108.4
H3A C3 H3B 107.4
C6 C14 H14A 109.5
C6 C14 H14B 109.5
C6 C14 H14C 109.5
H14A C14 H14B 109.5
H14A C14 H14C 109.5
H14B C14 H14C 109.5
C6 C5 C4 109.0(2)
C6 C5 H5A 109.9
C6 C5 H5B 109.9
C4 C5 H5A 109.9
C4 C5 H5B 109.9
H5A C5 H5B 108.3
C15 C16 H16A 109.5
C15 C16 H16B 109.5
C15 C16 H16C 109.5
H16A C16 H16B 109.5
H16A C16 H16C 109.5
H16B C16 H16C 109.5

loop_
_geom_bond_atom_site_label_1
_geom_bond_atom_site_label_2
_geom_bond_distance
O3 C12 1.374(4)
O3 C11 1.357(4)
O2 C8 1.345(4)
O2 C7 1.459(3)
O1 C8 1.202(3)
C8 C1 1.461(5)
C1 C2 1.332(4)
C1 C6 1.500(4)
N1 O4 1.384(3)
N1 C15 1.267(4)
C12 C15 1.450(5)
C12 C9 1.351(4)
C2 C13 1.491(4)
C2 C3 1.481(5)
C6 C7 1.549(4)
C6 C14 1.521(5)
C6 C5 1.528(4)
C7 H7 0.9800
C7 C9 1.488(5)
O4 H4 0.8200
C15 C16 1.473(5)
C9 C10 1.419(5)
C11 H11 0.9300
C11 C10 1.330(5)
C4 H4A 0.9700
C4 H4B 0.9700
C4 C3 1.497(5)
C4 C5 1.535(5)
C13 H13A 0.9600
C13 H13B 0.9600
C13 H13C 0.9600
C10 H10 0.9300
C3 H3A 0.9700
C3 H3B 0.9700
C14 H14A 0.9600
C14 H14B 0.9600
C14 H14C 0.9600
C5 H5A 0.9700
C5 H5B 0.9700
C16 H16A 0.9600
C16 H16B 0.9600
C16 H16C 0.9600

loop_
_geom_torsion_atom_site_label_1
_geom_torsion_atom_site_label_2
_geom_torsion_atom_site_label_3
_geom_torsion_atom_site_label_4
_geom_torsion
O3 C12 C15 N1 -160.9(3)
O3 C12 C15 C16 17.7(5)
O3 C12 C9 C7 -178.7(3)
O3 C12 C9 C10 0.9(4)
O3 C11 C10 C9 0.2(4)
O2 C8 C1 C2 -156.3(3)
O2 C8 C1 C6 16.6(3)
O2 C7 C9 C12 -156.6(3)
O2 C7 C9 C10 23.9(4)
O1 C8 C1 C2 22.7(5)
O1 C8 C1 C6 -164.4(3)
C8 O2 C7 C6 -23.9(3)
C8 O2 C7 C9 -149.4(2)
C8 C1 C2 C13 -10.1(5)
C8 C1 C2 C3 168.9(3)
C8 C1 C6 C7 -29.1(3)
C8 C1 C6 C14 86.9(3)
C8 C1 C6 C5 -148.4(3)
C1 C2 C3 C4 9.3(5)
C1 C6 C7 O2 31.6(3)
C1 C6 C7 C9 149.1(3)
C1 C6 C5 C4 -50.7(4)
C12 O3 C11 C10 0.4(4)
C12 C9 C10 C11 -0.7(4)
C2 C1 C6 C7 144.0(3)
C2 C1 C6 C14 -100.1(4)
C2 C1 C6 C5 24.6(4)
C6 C1 C2 C13 178.3(3)
C6 C1 C2 C3 -2.7(5)
C6 C7 C9 C12 87.0(4)
C6 C7 C9 C10 -92.5(4)
C7 O2 C8 O1 -174.0(3)
C7 O2 C8 C1 5.2(3)
C7 C6 C5 C4 -161.0(3)
C7 C9 C10 C11 178.9(3)
O4 N1 C15 C12 -178.8(3)
O4 N1 C15 C16 2.7(6)
C15 C12 C9 C7 1.3(6)
C15 C12 C9 C10 -179.1(4)
C9 C12 C15 N1 19.1(6)
C9 C12 C15 C16 -162.3(4)
C11 O3 C12 C15 179.2(3)
C11 O3 C12 C9 -0.8(4)
C13 C2 C3 C4 -171.7(3)
C3 C4 C5 C6 59.6(4)
C14 C6 C7 O2 -83.9(3)
C14 C6 C7 C9 33.6(4)
C14 C6 C5 C4 72.1(4)
C5 C6 C7 O2 147.9(3)
C5 C6 C7 C9 -94.6(3)
C5 C4 C3 C2 -38.1(5)
